data_1503133
loop_
_publ_author_name
'Sun, Jing'
'Xia, Er-Yan'
'Wu, Qun'
'Yan, Chao-Guo'

_publ_section_title
;
 Synthesis of polysubstituted dihydropyridines by four-component reactions
 of aromatic aldehydes, malononitrile, arylamines, and
 acetylenedicarboxylate.
;
_journal_issue 16
_journal_name_full 'Organic letters'
_journal_page_first 3678
_journal_page_last 3681
_journal_paper_doi 10.1021/ol101475b
_journal_volume 12
_journal_year 2010
_chemical_formula_moiety 'C23 H22 Cl N3 O5 '
_chemical_formula_sum 'C23 H22 Cl N3 O5'
_chemical_formula_weight 455.89
_chemical_name_systematic
; 
 ? 
;
_space_group_IT_number 14
_symmetry_cell_setting monoclinic
_symmetry_space_group_name_Hall '-P 2ybc'
_symmetry_space_group_name_H-M 'P 1 21/c 1'
_atom_sites_solution_hydrogens geom
_atom_sites_solution_primary direct
_atom_sites_solution_secondary difmap
_audit_creation_method SHELXL-97
_cell_angle_alpha 90.00
_cell_angle_beta 110.121(9)
_cell_angle_gamma 90.00
_cell_formula_units_Z 4
_cell_length_a 11.156(8)
_cell_length_b 26.984(18)
_cell_length_c 11.394(8)
_cell_measurement_reflns_used 2248
_cell_measurement_temperature 296(2)
_cell_measurement_theta_max 20.31
_cell_measurement_theta_min 2.33
_cell_volume 3221(4)
_computing_cell_refinement 'Bruker SMART'
_computing_data_collection 'Bruker SMART'
_computing_data_reduction 'Bruker SAINT'
_computing_molecular_graphics 'Bruker SHELXTL'
_computing_publication_material 'Bruker SHELXTL'
_computing_structure_refinement 'SHELXL-97 (Sheldrick, 1997)'
_computing_structure_solution 'SHELXS-97 (Sheldrick, 1990)'
_diffrn_ambient_temperature 296(2)
_diffrn_measured_fraction_theta_full 0.999
_diffrn_measured_fraction_theta_max 0.999
_diffrn_measurement_device_type 'CCD area detector'
_diffrn_measurement_method 'phi and omega scans'
_diffrn_radiation_monochromator graphite
_diffrn_radiation_source 'fine-focus sealed tube'
_diffrn_radiation_type MoK\a
_diffrn_radiation_wavelength 0.71073
_diffrn_reflns_av_R_equivalents 0.2344
_diffrn_reflns_av_sigmaI/netI 0.1849
_diffrn_reflns_limit_h_max 13
_diffrn_reflns_limit_h_min -13
_diffrn_reflns_limit_k_max 32
_diffrn_reflns_limit_k_min -32
_diffrn_reflns_limit_l_max 13
_diffrn_reflns_limit_l_min -13
_diffrn_reflns_number 23244
_diffrn_reflns_theta_full 25.00
_diffrn_reflns_theta_max 25.00
_diffrn_reflns_theta_min 1.51
_exptl_absorpt_coefficient_mu 0.146
_exptl_absorpt_correction_T_max 0.966
_exptl_absorpt_correction_T_min 0.960
_exptl_absorpt_correction_type multi-scan
_exptl_absorpt_process_details sadabs
_exptl_crystal_colour COLORLESS
_exptl_crystal_density_diffrn 0.940
_exptl_crystal_density_method 'not measured'
_exptl_crystal_description BLOCK
_exptl_crystal_F_000 952.0
_exptl_crystal_size_max 0.28
_exptl_crystal_size_mid 0.26
_exptl_crystal_size_min 0.24
_platon_squeeze_details
;
;
_refine_diff_density_max 0.251
_refine_diff_density_min -0.224
_refine_diff_density_rms 0.055
_refine_ls_extinction_coef 0.0036(6)
_refine_ls_extinction_expression Fc^*^=kFc[1+0.001xFc^2^\l^3^/sin(2\q)]^-1/4^
_refine_ls_extinction_method SHELXL
_refine_ls_goodness_of_fit_ref 1.002
_refine_ls_hydrogen_treatment constr
_refine_ls_matrix_type full
_refine_ls_number_parameters 293
_refine_ls_number_reflns 5671
_refine_ls_number_restraints 0
_refine_ls_restrained_S_all 1.002
_refine_ls_R_factor_all 0.1372
_refine_ls_R_factor_gt 0.0763
_refine_ls_shift/su_max 0.000
_refine_ls_shift/su_mean 0.000
_refine_ls_structure_factor_coef Fsqd
_refine_ls_weighting_details 'calc w=1/[\s^2^(Fo^2^)+(0.0192P)^2^+0.0000P] where P=(Fo^2^+2Fc^2^)/3'
_refine_ls_weighting_scheme calc
_refine_ls_wR_factor_gt 0.1540
_refine_ls_wR_factor_ref 0.1656
_reflns_number_gt 2131
_reflns_number_total 5673
_reflns_threshold_expression >2sigma(I)
_cod_data_source_file ol101475b_si_001.cif
_cod_data_source_block 3i
_cod_depositor_comments
;
The following automatic conversions were performed:

'_symmetry_cell_setting' value 'Monoclinic' changed to 'monoclinic'
according to /home/saulius/struct/CIF-dictionaries/cif_core.dic
dictionary named 'cif_core.dic' version 2.4.2 from
2011-04-26.

'_refine_ls_hydrogen_treatment' value 'CONSTR' changed
to 'constr' according to
/home/saulius/struct/CIF-dictionaries/cif_core.dic dictionary named
'cif_core.dic' version 2.4.2 from 2011-04-26.

Automatic conversion script
Id: cif_fix_values 1715 2011-07-08 13:25:40Z adriana 
;
_cod_original_sg_symbol_Hall '-P 2ybc '
_cod_original_sg_symbol_H-M 'P 21/c '
_cod_original_formula_sum 'C23 H22 Cl N3 O5 '
_cod_database_code 1503133

loop_
_symmetry_equiv_pos_as_xyz
'x, y, z'
'-x, y+1/2, -z+1/2'
'-x, -y, -z'
'x, -y-1/2, z-1/2'

loop_
_atom_site_label
_atom_site_type_symbol
_atom_site_fract_x
_atom_site_fract_y
_atom_site_fract_z
_atom_site_U_iso_or_equiv
_atom_site_adp_type
_atom_site_occupancy
_atom_site_symmetry_multiplicity
_atom_site_calc_flag
_atom_site_refinement_flags
N2 N 0.4452(3) 0.15285(9) 0.1053(3) 0.0578(10) Uani 1 1 d .
H2A H 0.5021 0.1332 0.0960 0.069 Uiso 1 1 calc R
H2B H 0.4660 0.1824 0.1335 0.069 Uiso 1 1 calc R
C1 C 0.0177(5) 0.04430(15) -0.2370(5) 0.0854(16) Uani 1 1 d .
H1 H 0.0080 0.0151 -0.1980 0.103 Uiso 1 1 calc R
C2 C -0.0304(6) 0.04639(18) -0.3653(5) 0.101(2) Uani 1 1 d .
H2 H -0.0719 0.0191 -0.4115 0.122 Uiso 1 1 calc R
C3 C -0.0165(6) 0.0890(2) -0.4240(5) 0.0979(19) Uani 1 1 d .
C4 C 0.0456(5) 0.12928(19) -0.3550(5) 0.0858(16) Uani 1 1 d .
H4 H 0.0556 0.1582 -0.3950 0.103 Uiso 1 1 calc R
C5 C 0.0924(5) 0.12647(14) -0.2273(4) 0.0694(13) Uani 1 1 d .
H5 H 0.1339 0.1538 -0.1814 0.083 Uiso 1 1 calc R
C6 C 0.0795(4) 0.08325(13) -0.1636(4) 0.0470(11) Uani 1 1 d .
C7 C 0.1381(4) 0.08010(12) -0.0201(4) 0.0476(11) Uani 1 1 d .
H7 H 0.1261 0.0461 0.0043 0.057 Uiso 1 1 calc R
C8 C 0.0674(4) 0.11426(11) 0.0386(4) 0.0433(10) Uani 1 1 d .
C9 C -0.0570(4) 0.09662(13) 0.0379(4) 0.0532(12) Uani 1 1 d .
C10 C -0.2518(4) 0.11614(14) 0.0724(5) 0.0777(15) Uani 1 1 d .
H10A H -0.3029 0.1035 -0.0080 0.117 Uiso 1 1 calc R
H10B H -0.2938 0.1442 0.0929 0.117 Uiso 1 1 calc R
H10C H -0.2405 0.0908 0.1344 0.117 Uiso 1 1 calc R
C11 C 0.1176(4) 0.15878(12) 0.0864(4) 0.0429(10) Uani 1 1 d .
C12 C 0.0412(4) 0.19808(13) 0.1276(4) 0.0479(11) Uani 1 1 d .
C13 C -0.0274(5) 0.22407(15) 0.2884(4) 0.0888(16) Uani 1 1 d .
H13A H -0.0106 0.2580 0.2743 0.133 Uiso 1 1 calc R
H13B H -0.0108 0.2189 0.3759 0.133 Uiso 1 1 calc R
H13C H -0.1150 0.2164 0.2422 0.133 Uiso 1 1 calc R
C14 C 0.3243(4) 0.13745(12) 0.0758(4) 0.0426(10) Uani 1 1 d .
C15 C 0.2821(4) 0.09117(11) 0.0303(4) 0.0471(11) Uani 1 1 d .
C16 C 0.3721(4) 0.05525(13) 0.0181(4) 0.0508(11) Uani 1 1 d .
C17 C 0.2845(4) 0.22369(11) 0.1320(4) 0.0464(11) Uani 1 1 d .
C18 C 0.3406(4) 0.23444(13) 0.2570(4) 0.0540(11) Uani 1 1 d .
H18 H 0.3536 0.2100 0.3178 0.065 Uiso 1 1 calc R
C19 C 0.3776(4) 0.28377(14) 0.2894(4) 0.0600(12) Uani 1 1 d .
H19 H 0.4138 0.2922 0.3734 0.072 Uiso 1 1 calc R
C20 C 0.3621(4) 0.32002(13) 0.2007(5) 0.0610(13) Uani 1 1 d .
C21 C 0.4037(5) 0.37356(12) 0.2371(5) 0.102(2) Uani 1 1 d .
H21A H 0.4330 0.3767 0.3265 0.154 Uiso 1 1 calc R
H21B H 0.3327 0.3954 0.2007 0.154 Uiso 1 1 calc R
H21C H 0.4716 0.3821 0.2071 0.154 Uiso 1 1 calc R
C22 C 0.3054(4) 0.30749(13) 0.0757(5) 0.0668(14) Uani 1 1 d .
H22 H 0.2940 0.3317 0.0148 0.080 Uiso 1 1 calc R
C23 C 0.2653(4) 0.25912(12) 0.0401(4) 0.0526(11) Uani 1 1 d .
H23 H 0.2265 0.2509 -0.0438 0.063 Uiso 1 1 calc R
Cl1 Cl -0.0739(3) 0.09366(7) -0.58561(15) 0.1893(11) Uani 1 1 d .
N1 N 0.3275(3) 0.00881(10) -0.0256(3) 0.0714(12) Uani 1 1 d .
H1A H 0.3788 -0.0130 -0.0363 0.086 Uiso 1 1 calc R
H1B H 0.2482 0.0017 -0.0421 0.086 Uiso 1 1 calc R
N3 N 0.2384(3) 0.17278(9) 0.0925(3) 0.0459(9) Uani 1 1 d .
O1 O 0.4868(3) 0.06374(8) 0.0405(3) 0.0592(8) Uani 1 1 d .
O2 O -0.0162(3) 0.23025(9) 0.0584(3) 0.0668(9) Uani 1 1 d .
O3 O 0.0554(3) 0.19189(9) 0.2469(2) 0.0567(8) Uani 1 1 d .
O4 O -0.0971(3) 0.05452(8) 0.0138(3) 0.0755(10) Uani 1 1 d .
O5 O -0.1277(3) 0.13127(8) 0.0691(3) 0.0753(10) Uani 1 1 d .

loop_
_atom_site_aniso_label
_atom_site_aniso_U_11
_atom_site_aniso_U_22
_atom_site_aniso_U_33
_atom_site_aniso_U_23
_atom_site_aniso_U_13
_atom_site_aniso_U_12
N2 0.045(3) 0.0366(17) 0.099(3) -0.0156(17) 0.034(2) -0.0009(17)
C1 0.102(5) 0.054(3) 0.084(4) -0.007(3) 0.013(4) -0.002(3)
C2 0.146(6) 0.074(4) 0.063(4) -0.006(3) 0.009(4) 0.005(4)
C3 0.115(5) 0.109(4) 0.060(3) -0.012(3) 0.019(4) 0.029(4)
C4 0.091(5) 0.099(4) 0.065(4) 0.028(3) 0.023(4) 0.006(3)
C5 0.076(4) 0.060(3) 0.069(3) -0.003(2) 0.022(3) -0.004(3)
C6 0.054(3) 0.038(2) 0.056(3) -0.005(2) 0.027(2) 0.003(2)
C7 0.050(3) 0.0311(19) 0.070(3) -0.0008(19) 0.032(3) -0.0013(19)
C8 0.050(3) 0.0246(18) 0.068(3) -0.0059(18) 0.036(2) -0.0013(18)
C9 0.055(3) 0.042(2) 0.075(3) 0.003(2) 0.038(3) 0.010(2)
C10 0.042(3) 0.076(3) 0.131(4) -0.022(3) 0.050(3) -0.007(3)
C11 0.041(3) 0.036(2) 0.061(3) 0.0014(18) 0.030(2) 0.0052(19)
C12 0.047(3) 0.035(2) 0.073(3) 0.000(2) 0.035(3) -0.002(2)
C13 0.092(4) 0.096(3) 0.100(4) -0.027(3) 0.060(4) 0.017(3)
C14 0.034(3) 0.041(2) 0.060(3) -0.0030(19) 0.025(2) -0.001(2)
C15 0.046(3) 0.0281(19) 0.078(3) -0.0088(19) 0.036(3) 0.0002(19)
C16 0.045(3) 0.041(2) 0.073(3) 0.002(2) 0.028(3) 0.001(2)
C17 0.055(3) 0.0284(19) 0.072(3) -0.015(2) 0.044(3) -0.0083(19)
C18 0.061(3) 0.047(2) 0.061(3) -0.004(2) 0.031(3) 0.001(2)
C19 0.056(3) 0.063(3) 0.063(3) -0.023(2) 0.024(3) -0.014(2)
C20 0.073(4) 0.044(2) 0.086(3) -0.023(2) 0.053(3) -0.020(2)
C21 0.129(5) 0.039(2) 0.168(5) -0.036(3) 0.089(5) -0.028(3)
C22 0.083(4) 0.036(2) 0.098(4) 0.007(2) 0.052(3) 0.001(2)
C23 0.062(3) 0.042(2) 0.053(3) -0.009(2) 0.020(2) -0.005(2)
Cl1 0.293(3) 0.1772(16) 0.0679(11) 0.0023(11) 0.0246(15) 0.0136(18)
N1 0.044(3) 0.0380(18) 0.144(4) -0.026(2) 0.048(3) -0.0049(17)
N3 0.040(2) 0.0286(15) 0.077(2) -0.0088(16) 0.030(2) -0.0011(16)
O1 0.048(2) 0.0348(14) 0.106(2) -0.0099(14) 0.042(2) 0.0006(14)
O2 0.075(2) 0.0509(16) 0.089(2) 0.0159(16) 0.048(2) 0.0184(16)
O3 0.056(2) 0.0698(17) 0.0549(19) -0.0061(14) 0.0323(17) 0.0055(15)
O4 0.075(2) 0.0340(14) 0.141(3) -0.0221(17) 0.068(2) -0.0124(15)
O5 0.052(2) 0.0476(15) 0.149(3) -0.0316(17) 0.064(2) -0.0107(15)

loop_
_atom_type_symbol
_atom_type_description
_atom_type_scat_dispersion_real
_atom_type_scat_dispersion_imag
_atom_type_scat_source
C C 0.0033 0.0016 'International Tables Vol C Tables 4.2.6.8 and 6.1.1.4'
H H 0.0000 0.0000 'International Tables Vol C Tables 4.2.6.8 and 6.1.1.4'
N N 0.0061 0.0033 'International Tables Vol C Tables 4.2.6.8 and 6.1.1.4'
O O 0.0106 0.0060 'International Tables Vol C Tables 4.2.6.8 and 6.1.1.4'
Cl Cl 0.1484 0.1585 'International Tables Vol C Tables 4.2.6.8 and 6.1.1.4'

loop_
_geom_angle_atom_site_label_1
_geom_angle_atom_site_label_2
_geom_angle_atom_site_label_3
_geom_angle
C14 N2 H2A 120.0
C14 N2 H2B 120.0
H2A N2 H2B 120.0
C6 C1 C2 123.2(4)
C6 C1 H1 118.4
C2 C1 H1 118.4
C3 C2 C1 119.2(5)
C3 C2 H2 120.4
C1 C2 H2 120.4
C2 C3 C4 120.2(5)
C2 C3 Cl1 121.3(5)
C4 C3 Cl1 118.5(5)
C5 C4 C3 119.7(5)
C5 C4 H4 120.2
C3 C4 H4 120.2
C4 C5 C6 121.7(4)
C4 C5 H5 119.2
C6 C5 H5 119.2
C1 C6 C5 116.1(4)
C1 C6 C7 123.1(4)
C5 C6 C7 120.8(4)
C8 C7 C15 110.7(3)
C8 C7 C6 109.9(3)
C15 C7 C6 113.1(3)
C8 C7 H7 107.6
C15 C7 H7 107.6
C6 C7 H7 107.6
C11 C8 C9 123.3(3)
C11 C8 C7 120.7(3)
C9 C8 C7 115.9(3)
O4 C9 O5 120.3(4)
O4 C9 C8 125.4(3)
O5 C9 C8 114.3(3)
O5 C10 H10A 109.5
O5 C10 H10B 109.5
H10A C10 H10B 109.5
O5 C10 H10C 109.5
H10A C10 H10C 109.5
H10B C10 H10C 109.5
C8 C11 N3 121.6(3)
C8 C11 C12 122.6(3)
N3 C11 C12 115.6(3)
O2 C12 O3 128.0(3)
O2 C12 C11 121.8(4)
O3 C12 C11 110.2(3)
O3 C13 H13A 109.5
O3 C13 H13B 109.5
H13A C13 H13B 109.5
O3 C13 H13C 109.5
H13A C13 H13C 109.5
H13B C13 H13C 109.5
N2 C14 C15 124.2(3)
N2 C14 N3 115.4(3)
C15 C14 N3 120.3(4)
C14 C15 C16 119.4(4)
C14 C15 C7 119.8(3)
C16 C15 C7 120.5(3)
O1 C16 N1 117.6(3)
O1 C16 C15 124.3(4)
N1 C16 C15 118.1(4)
C18 C17 C23 122.5(3)
C18 C17 N3 119.8(3)
C23 C17 N3 117.7(4)
C17 C18 C19 117.3(4)
C17 C18 H18 121.3
C19 C18 H18 121.3
C20 C19 C18 122.0(4)
C20 C19 H19 119.0
C18 C19 H19 119.0
C19 C20 C22 118.7(4)
C19 C20 C21 121.5(4)
C22 C20 C21 119.8(4)
C20 C21 H21A 109.5
C20 C21 H21B 109.5
H21A C21 H21B 109.5
C20 C21 H21C 109.5
H21A C21 H21C 109.5
H21B C21 H21C 109.5
C20 C22 C23 121.0(4)
C20 C22 H22 119.5
C23 C22 H22 119.5
C17 C23 C22 118.5(4)
C17 C23 H23 120.7
C22 C23 H23 120.7
C16 N1 H1A 120.0
C16 N1 H1B 120.0
H1A N1 H1B 120.0
C11 N3 C14 120.4(3)
C11 N3 C17 120.0(3)
C14 N3 C17 119.1(3)
C12 O3 C13 113.1(3)
C9 O5 C10 117.4(3)

loop_
_geom_bond_atom_site_label_1
_geom_bond_atom_site_label_2
_geom_bond_distance
N2 C14 1.339(4)
N2 H2A 0.8600
N2 H2B 0.8600
C1 C6 1.372(5)
C1 C2 1.374(6)
C1 H1 0.9300
C2 C3 1.365(6)
C2 H2 0.9300
C3 C4 1.381(6)
C3 Cl1 1.734(5)
C4 C5 1.368(6)
C4 H4 0.9300
C5 C6 1.407(5)
C5 H5 0.9300
C6 C7 1.540(5)
C7 C8 1.511(4)
C7 C15 1.538(5)
C7 H7 0.9800
C8 C11 1.358(4)
C8 C9 1.464(5)
C9 O4 1.217(4)
C9 O5 1.347(4)
C10 O5 1.457(4)
C10 H10A 0.9600
C10 H10B 0.9600
C10 H10C 0.9600
C11 N3 1.378(4)
C11 C12 1.532(5)
C12 O2 1.199(4)
C12 O3 1.323(4)
C13 O3 1.459(4)
C13 H13A 0.9600
C13 H13B 0.9600
C13 H13C 0.9600
C14 C15 1.372(4)
C14 N3 1.411(4)
C15 C16 1.436(5)
C16 O1 1.237(4)
C16 N1 1.377(4)
C17 C18 1.376(5)
C17 C23 1.379(5)
C17 N3 1.482(4)
C18 C19 1.405(5)
C18 H18 0.9300
C19 C20 1.374(5)
C19 H19 0.9300
C20 C22 1.386(6)
C20 C21 1.530(5)
C21 H21A 0.9600
C21 H21B 0.9600
C21 H21C 0.9600
C22 C23 1.394(5)
C22 H22 0.9300
C23 H23 0.9300
N1 H1A 0.8600
N1 H1B 0.8600

loop_
_geom_hbond_atom_site_label_D
_geom_hbond_atom_site_label_H
_geom_hbond_atom_site_label_A
_geom_hbond_distance_DH
_geom_hbond_distance_HA
_geom_hbond_distance_DA
_geom_hbond_angle_DHA
_geom_hbond_site_symmetry_A
N2 H2A O1 0.86 1.97 2.603(4) 129.8 .
N1 H1A O1 0.86 2.04 2.898(4) 173.3 3_655
N1 H1B O4 0.86 2.37 3.127(4) 147.1 3

loop_
_platon_squeeze_void_nr
_platon_squeeze_void_average_x
_platon_squeeze_void_average_y
_platon_squeeze_void_average_z
_platon_squeeze_void_volume
_platon_squeeze_void_count_electrons
_platon_squeeze_void_content
1 0.000 -0.003 0.000 455 104 ' '

loop_
_program
SQUEEZE
to
deal
with
disordered
solvent
